data_7705354
loop_
_publ_author_name
'Helling, Christoph'
'W\"olper, Christoph'
'Schulz, Stephan'

_publ_section_title
;
 Synthesis of heteroleptic gallium-substituted antimony hydrides by
 stepwise \b-H elimination.
;
_journal_issue 34
_journal_name_full 'Dalton transactions (Cambridge, England : 2003)'
_journal_page_first 11835
_journal_page_last 11842
_journal_paper_doi 10.1039/d0dt01937b
_journal_volume 49
_journal_year 2020
_chemical_formula_sum 'C55 H78 B Cl Ga N4 O Sb'
_chemical_formula_weight 1048.94
_space_group_crystal_system monoclinic
_space_group_IT_number 14
_space_group_name_Hall '-P 2ybc'
_space_group_name_H-M_alt 'P 1 21/c 1'
_atom_sites_solution_hydrogens mixed
_atom_sites_solution_primary direct
_atom_sites_solution_secondary difmap
_audit_creation_method SHELXL-2017/1
_audit_update_record
;
2020-05-27 deposited with the CCDC.	2020-07-14 downloaded from the CCDC.
;
_cell_angle_alpha 90
_cell_angle_beta 99.737(3)
_cell_angle_gamma 90
_cell_formula_units_Z 4
_cell_length_a 19.112(3)
_cell_length_b 13.617(2)
_cell_length_c 21.170(4)
_cell_measurement_reflns_used 9393
_cell_measurement_temperature 100(2)
_cell_measurement_theta_max 29.06
_cell_measurement_theta_min 2.39
_cell_volume 5430.1(16)
_computing_cell_refinement 'BRUKER APEX3(v2019.1-0)'
_computing_data_collection 'BRUKER APEX3(v2019.1-0)'
_computing_data_reduction 'BRUKER APEX3(v2019.1-0)'
_computing_molecular_graphics 'ORTEP/PLATON (Spek)'
_computing_publication_material 'BRUKER AXS SHELXTL (c) 2008 / Vers. 2008/4'
_computing_structure_refinement 'SHELXL-2017/1 (Sheldrick, 2017)'
_computing_structure_solution 'BRUKER APEX3(v2019.1-0)'
_diffrn_ambient_temperature 100(2)
_diffrn_detector_area_resol_mean 512
_diffrn_measured_fraction_theta_full 0.999
_diffrn_measured_fraction_theta_max 0.995
_diffrn_measurement_device_type 'Bruker D8 KAPPA II (APEX II detector)'
_diffrn_measurement_method 'Data collection strategy APEX 2/COSMO'
_diffrn_radiation_monochromator 'Triumph Goebel mirror'
_diffrn_radiation_source 'fine-focus sealed tube'
_diffrn_radiation_type MoK\a
_diffrn_radiation_wavelength 0.71073
_diffrn_reflns_av_R_equivalents 0.0773
_diffrn_reflns_av_unetI/netI 0.0413
_diffrn_reflns_Laue_measured_fraction_full 0.999
_diffrn_reflns_Laue_measured_fraction_max 0.995
_diffrn_reflns_limit_h_max 27
_diffrn_reflns_limit_h_min -27
_diffrn_reflns_limit_k_max 19
_diffrn_reflns_limit_k_min -19
_diffrn_reflns_limit_l_max 30
_diffrn_reflns_limit_l_min -30
_diffrn_reflns_number 170987
_diffrn_reflns_point_group_measured_fraction_full 0.999
_diffrn_reflns_point_group_measured_fraction_max 0.995
_diffrn_reflns_theta_full 25.242
_diffrn_reflns_theta_max 30.774
_diffrn_reflns_theta_min 2.000
_exptl_absorpt_coefficient_mu 1.083
_exptl_absorpt_correction_T_max 0.75
_exptl_absorpt_correction_T_min 0.65
_exptl_absorpt_correction_type multi-scan
_exptl_absorpt_process_details
; 
 SADABS
 R.H. Blessing, Acta Cryst. (1995) A51 33-38 
;
_exptl_crystal_colour colourless
_exptl_crystal_density_diffrn 1.283
_exptl_crystal_description needle
_exptl_crystal_F_000 2192
_exptl_crystal_size_max 0.420
_exptl_crystal_size_mid 0.120
_exptl_crystal_size_min 0.100
_refine_diff_density_max 0.982
_refine_diff_density_min -0.739
_refine_diff_density_rms 0.086
_refine_ls_extinction_method none
_refine_ls_goodness_of_fit_ref 1.053
_refine_ls_hydrogen_treatment mixed
_refine_ls_matrix_type full
_refine_ls_number_parameters 599
_refine_ls_number_reflns 16905
_refine_ls_number_restraints 1
_refine_ls_restrained_S_all 1.053
_refine_ls_R_factor_all 0.0639
_refine_ls_R_factor_gt 0.0367
_refine_ls_shift/su_max 0.002
_refine_ls_shift/su_mean 0.000
_refine_ls_structure_factor_coef Fsqd
_refine_ls_weighting_details 'w=1/[\s^2^(Fo^2^)+(0.0297P)^2^+3.5586P] where P=(Fo^2^+2Fc^2^)/3'
_refine_ls_weighting_scheme calc
_refine_ls_wR_factor_gt 0.0690
_refine_ls_wR_factor_ref 0.0782
_reflns_Friedel_coverage 0.000
_reflns_number_gt 12697
_reflns_number_total 16905
_reflns_threshold_expression 'I > 2\s(I)'
_cod_data_source_file d0dt01937b2.cif
_cod_data_source_block ch_392m
_cod_depositor_comments
;
The following automatic conversions were performed:

data item '_atom_sites_solution_secondary' value 'diffmap' was
changed to 'difmap'.

Automatic conversion script
Id: cif_fix_values 7556 2019-12-06 15:28:31Z antanas 
;
_cod_original_sg_symbol_H-M 'P 21/c'
_cod_database_code 7705354
_shelx_shelxl_version_number 2017/1
_shelx_space_group_comment
;
The symmetry employed for this shelxl refinement is uniquely defined
by the following loop, which should always be used as a source of
symmetry information in preference to the above space-group names.
They are only intended as comments.
;
_shelx_estimated_absorpt_t_min 0.659
_shelx_estimated_absorpt_t_max 0.899

loop_
_space_group_symop_operation_xyz
'x, y, z'
'-x, y+1/2, -z+1/2'
'-x, -y, -z'
'x, -y-1/2, z-1/2'

loop_
_atom_site_label
_atom_site_type_symbol
_atom_site_fract_x
_atom_site_fract_y
_atom_site_fract_z
_atom_site_U_iso_or_equiv
_atom_site_adp_type
_atom_site_occupancy
_atom_site_site_symmetry_order
_atom_site_calc_flag
_atom_site_refinement_flags_posn
_atom_site_refinement_flags_adp
_atom_site_refinement_flags_occupancy
_atom_site_disorder_assembly
_atom_site_disorder_group
Sb1 Sb 0.31439(2) 0.65503(2) 0.06509(2) 0.01926(4) Uani 1 1 d D . . . .
Ga1 Ga 0.20338(2) 0.54289(2) 0.06643(2) 0.01284(5) Uani 1 1 d . . . . .
Cl1 Cl 0.11253(3) 0.61200(4) 0.10074(2) 0.02508(11) Uani 1 1 d . . . . .
O1 O 0.26783(7) 0.77791(10) 0.08795(7) 0.0200(3) Uani 1 1 d . . . . .
N1 N 0.21682(8) 0.41892(11) 0.11330(7) 0.0136(3) Uani 1 1 d . . . . .
N2 N 0.16987(8) 0.48741(11) -0.01753(7) 0.0133(3) Uani 1 1 d . . . . .
N3 N 0.35979(8) 0.86223(11) 0.17190(7) 0.0136(3) Uani 1 1 d . . . . .
N4 N 0.25810(8) 0.94527(11) 0.13136(7) 0.0146(3) Uani 1 1 d . . . . .
C1 C 0.18140(10) 0.33920(14) 0.08929(9) 0.0157(4) Uani 1 1 d . . . . .
C2 C 0.13979(10) 0.33471(14) 0.02785(9) 0.0173(4) Uani 1 1 d . . . . .
H2 H 0.109335 0.279325 0.019948 0.021 Uiso 1 1 calc R U . . .
C3 C 0.13707(10) 0.40032(14) -0.02304(9) 0.0161(4) Uani 1 1 d . . . . .
C4 C 0.18380(11) 0.24634(14) 0.12840(10) 0.0212(4) Uani 1 1 d . . . . .
H4A H 0.190591 0.189823 0.101427 0.032 Uiso 1 1 calc R U . . .
H4B H 0.139068 0.238865 0.144723 0.032 Uiso 1 1 calc R U . . .
H4C H 0.223289 0.249982 0.164477 0.032 Uiso 1 1 calc R U . . .
C5 C 0.09543(11) 0.36978(16) -0.08720(10) 0.0234(4) Uani 1 1 d . . . . .
H5A H 0.123833 0.382124 -0.120826 0.035 Uiso 1 1 calc R U . . .
H5B H 0.051315 0.407777 -0.096140 0.035 Uiso 1 1 calc R U . . .
H5C H 0.084148 0.299654 -0.086220 0.035 Uiso 1 1 calc R U . . .
C6 C 0.26022(10) 0.41578(13) 0.17651(9) 0.0145(3) Uani 1 1 d . . . . .
C7 C 0.33446(10) 0.40435(14) 0.18083(9) 0.0169(4) Uani 1 1 d . . . . .
C8 C 0.37585(11) 0.39848(15) 0.24181(10) 0.0216(4) Uani 1 1 d . . . . .
H8 H 0.425755 0.390103 0.245823 0.026 Uiso 1 1 calc R U . . .
C9 C 0.34528(11) 0.40466(16) 0.29636(10) 0.0238(4) Uani 1 1 d . . . . .
H9 H 0.374072 0.399311 0.337446 0.029 Uiso 1 1 calc R U . . .
C10 C 0.27306(11) 0.41859(16) 0.29127(10) 0.0214(4) Uani 1 1 d . . . . .
H10 H 0.252897 0.424256 0.329164 0.026 Uiso 1 1 calc R U . . .
C11 C 0.22884(10) 0.42456(14) 0.23160(9) 0.0175(4) Uani 1 1 d . . . . .
C12 C 0.36916(10) 0.39217(15) 0.12161(10) 0.0202(4) Uani 1 1 d . . . . .
H12 H 0.339046 0.427501 0.085444 0.024 Uiso 1 1 calc R U . . .
C13 C 0.37063(13) 0.28377(17) 0.10329(12) 0.0319(5) Uani 1 1 d . . . . .
H13A H 0.322006 0.258277 0.094429 0.048 Uiso 1 1 calc R U . . .
H13B H 0.398166 0.246744 0.138727 0.048 Uiso 1 1 calc R U . . .
H13C H 0.392664 0.276758 0.064962 0.048 Uiso 1 1 calc R U . . .
C14 C 0.44409(11) 0.43549(17) 0.12937(12) 0.0275(5) Uani 1 1 d . . . . .
H14A H 0.460297 0.435107 0.087862 0.041 Uiso 1 1 calc R U . . .
H14B H 0.476456 0.395953 0.160140 0.041 Uiso 1 1 calc R U . . .
H14C H 0.443454 0.503122 0.145089 0.041 Uiso 1 1 calc R U . . .
C15 C 0.14960(11) 0.43823(17) 0.23047(10) 0.0227(4) Uani 1 1 d . . . . .
H15 H 0.125202 0.436886 0.184801 0.027 Uiso 1 1 calc R U . . .
C16 C 0.11910(13) 0.3546(2) 0.26662(11) 0.0360(6) Uani 1 1 d . . . . .
H16A H 0.067433 0.361739 0.261695 0.054 Uiso 1 1 calc R U . . .
H16B H 0.139855 0.357693 0.312189 0.054 Uiso 1 1 calc R U . . .
H16C H 0.130592 0.291250 0.248967 0.054 Uiso 1 1 calc R U . . .
C17 C 0.13420(12) 0.53740(19) 0.25940(11) 0.0320(5) Uani 1 1 d . . . . .
H17A H 0.155050 0.590187 0.237172 0.048 Uiso 1 1 calc R U . . .
H17B H 0.154938 0.538411 0.305019 0.048 Uiso 1 1 calc R U . . .
H17C H 0.082751 0.547050 0.254526 0.048 Uiso 1 1 calc R U . . .
C18 C 0.18428(10) 0.53908(14) -0.07350(9) 0.0158(4) Uani 1 1 d . . . . .
C19 C 0.24232(11) 0.50806(15) -0.10177(10) 0.0206(4) Uani 1 1 d . . . . .
C20 C 0.25814(12) 0.56101(17) -0.15380(10) 0.0258(5) Uani 1 1 d . . . . .
H20 H 0.296338 0.540286 -0.174071 0.031 Uiso 1 1 calc R U . . .
C21 C 0.21942(12) 0.64309(17) -0.17657(10) 0.0273(5) Uani 1 1 d . . . . .
H21 H 0.231303 0.678658 -0.211886 0.033 Uiso 1 1 calc R U . . .
C22 C 0.16337(12) 0.67328(16) -0.14781(10) 0.0249(4) Uani 1 1 d . . . . .
H22 H 0.137218 0.730108 -0.163477 0.030 Uiso 1 1 calc R U . . .
C23 C 0.14437(10) 0.62196(15) -0.09618(9) 0.0185(4) Uani 1 1 d . . . . .
C24 C 0.28832(12) 0.42010(17) -0.07773(11) 0.0282(5) Uani 1 1 d . . . . .
H24 H 0.271316 0.393699 -0.038924 0.034 Uiso 1 1 calc R U . . .
C25 C 0.28174(14) 0.33811(18) -0.12797(14) 0.0388(6) Uani 1 1 d . . . . .
H25A H 0.231973 0.317794 -0.138985 0.058 Uiso 1 1 calc R U . . .
H25B H 0.310733 0.281871 -0.110546 0.058 Uiso 1 1 calc R U . . .
H25C H 0.298289 0.362215 -0.166494 0.058 Uiso 1 1 calc R U . . .
C26 C 0.36648(13) 0.44933(19) -0.05813(12) 0.0360(6) Uani 1 1 d . . . . .
H26A H 0.385304 0.471294 -0.096035 0.054 Uiso 1 1 calc R U . . .
H26B H 0.393794 0.392601 -0.039103 0.054 Uiso 1 1 calc R U . . .
H26C H 0.370287 0.502776 -0.026732 0.054 Uiso 1 1 calc R U . . .
C27 C 0.08007(11) 0.65581(17) -0.06844(10) 0.0243(4) Uani 1 1 d . . . . .
H27 H 0.073579 0.609607 -0.033173 0.029 Uiso 1 1 calc R U . . .
C28 C 0.01310(12) 0.6511(2) -0.11970(12) 0.0407(6) Uani 1 1 d . . . . .
H28A H 0.017491 0.697585 -0.154148 0.061 Uiso 1 1 calc R U . . .
H28B H -0.028428 0.668205 -0.100429 0.061 Uiso 1 1 calc R U . . .
H28C H 0.007435 0.584441 -0.137301 0.061 Uiso 1 1 calc R U . . .
C29 C 0.09086(15) 0.75924(18) -0.03981(13) 0.0372(6) Uani 1 1 d . . . . .
H29A H 0.096816 0.806082 -0.073648 0.056 Uiso 1 1 calc R U . . .
H29B H 0.133324 0.760015 -0.006581 0.056 Uiso 1 1 calc R U . . .
H29C H 0.049355 0.777738 -0.020905 0.056 Uiso 1 1 calc R U . . .
C30 C 0.36051(10) 0.95512(14) 0.20093(9) 0.0172(4) Uani 1 1 d . . . . .
H30 H 0.397577 0.979554 0.232646 0.021 Uiso 1 1 calc R U . . .
C31 C 0.30066(10) 1.00435(14) 0.17700(9) 0.0174(4) Uani 1 1 d . . . . .
H31 H 0.289093 1.068760 0.189074 0.021 Uiso 1 1 calc R U . . .
C32 C 0.42007(10) 0.79824(13) 0.18354(9) 0.0142(3) Uani 1 1 d . . . . .
C33 C 0.43082(10) 0.74052(14) 0.23926(9) 0.0160(4) Uani 1 1 d . . . . .
C34 C 0.48986(11) 0.67818(14) 0.24961(10) 0.0207(4) Uani 1 1 d . . . . .
H34 H 0.498501 0.638870 0.287193 0.025 Uiso 1 1 calc R U . . .
C35 C 0.53568(11) 0.67318(15) 0.20580(11) 0.0225(4) Uani 1 1 d . . . . .
H35 H 0.575805 0.631006 0.213741 0.027 Uiso 1 1 calc R U . . .
C36 C 0.52360(10) 0.72930(15) 0.15020(10) 0.0188(4) Uani 1 1 d . . . . .
H36 H 0.555124 0.724155 0.120136 0.023 Uiso 1 1 calc R U . . .
C37 C 0.46577(10) 0.79312(13) 0.13795(9) 0.0148(4) Uani 1 1 d . . . . .
C38 C 0.37696(11) 0.74082(15) 0.28463(9) 0.0188(4) Uani 1 1 d . . . . .
H38 H 0.356624 0.808482 0.284593 0.023 Uiso 1 1 calc R U . . .
C39 C 0.31608(12) 0.67008(16) 0.25969(12) 0.0277(5) Uani 1 1 d . . . . .
H39A H 0.290333 0.694124 0.218627 0.042 Uiso 1 1 calc R U . . .
H39B H 0.283551 0.666192 0.290772 0.042 Uiso 1 1 calc R U . . .
H39C H 0.335443 0.604735 0.253752 0.042 Uiso 1 1 calc R U . . .
C40 C 0.40861(13) 0.71456(19) 0.35395(11) 0.0320(5) Uani 1 1 d . . . . .
H40A H 0.423012 0.645404 0.356214 0.048 Uiso 1 1 calc R U . . .
H40B H 0.372963 0.725394 0.381496 0.048 Uiso 1 1 calc R U . . .
H40C H 0.450092 0.756079 0.368473 0.048 Uiso 1 1 calc R U . . .
C41 C 0.45147(10) 0.85345(14) 0.07654(9) 0.0170(4) Uani 1 1 d . . . . .
H41 H 0.399031 0.851973 0.061214 0.020 Uiso 1 1 calc R U . . .
C42 C 0.47251(11) 0.96189(15) 0.08813(10) 0.0234(4) Uani 1 1 d . . . . .
H42A H 0.458440 0.999136 0.048407 0.035 Uiso 1 1 calc R U . . .
H42B H 0.524026 0.966696 0.101704 0.035 Uiso 1 1 calc R U . . .
H42C H 0.448478 0.988876 0.121669 0.035 Uiso 1 1 calc R U . . .
C43 C 0.48657(12) 0.81168(17) 0.02244(10) 0.0262(5) Uani 1 1 d . . . . .
H43A H 0.474046 0.742169 0.016103 0.039 Uiso 1 1 calc R U . . .
H43B H 0.538232 0.818175 0.033814 0.039 Uiso 1 1 calc R U . . .
H43C H 0.469884 0.847977 -0.017225 0.039 Uiso 1 1 calc R U . . .
C44 C 0.19670(10) 0.98399(13) 0.09077(9) 0.0155(4) Uani 1 1 d . . . . .
C45 C 0.13232(10) 0.99226(14) 0.11384(10) 0.0181(4) Uani 1 1 d . . . . .
C46 C 0.07464(11) 1.03464(15) 0.07394(11) 0.0236(4) Uani 1 1 d . . . . .
H46 H 0.030981 1.042522 0.089154 0.028 Uiso 1 1 calc R U . . .
C47 C 0.07985(11) 1.06532(15) 0.01276(11) 0.0246(5) Uani 1 1 d . . . . .
H47 H 0.039950 1.093827 -0.013762 0.030 Uiso 1 1 calc R U . . .
C48 C 0.14308(11) 1.05455(15) -0.00990(10) 0.0229(4) Uani 1 1 d . . . . .
H48 H 0.145893 1.074631 -0.052372 0.027 Uiso 1 1 calc R U . . .
C49 C 0.20288(11) 1.01472(15) 0.02847(9) 0.0188(4) Uani 1 1 d . . . . .
C50 C 0.12408(11) 0.95473(15) 0.17973(10) 0.0226(4) Uani 1 1 d . . . . .
H50 H 0.171438 0.929483 0.200826 0.027 Uiso 1 1 calc R U . . .
C51 C 0.07218(17) 0.8687(2) 0.17386(14) 0.0474(7) Uani 1 1 d . . . . .
H51A H 0.025040 0.891145 0.153413 0.071 Uiso 1 1 calc R U . . .
H51B H 0.069590 0.842952 0.216627 0.071 Uiso 1 1 calc R U . . .
H51C H 0.088585 0.816872 0.147781 0.071 Uiso 1 1 calc R U . . .
C52 C 0.10214(18) 1.0347(2) 0.22267(13) 0.0494(8) Uani 1 1 d . . . . .
H52A H 0.136890 1.088266 0.226713 0.074 Uiso 1 1 calc R U . . .
H52B H 0.100153 1.007399 0.265153 0.074 Uiso 1 1 calc R U . . .
H52C H 0.055258 1.060059 0.203786 0.074 Uiso 1 1 calc R U . . .
C53 C 0.27207(11) 1.00549(18) 0.00229(10) 0.0263(5) Uani 1 1 d . . . . .
H53 H 0.310409 0.988198 0.038865 0.032 Uiso 1 1 calc R U . . .
C54 C 0.26781(14) 0.92344(18) -0.04698(12) 0.0344(6) Uani 1 1 d . . . . .
H54A H 0.229804 0.937838 -0.083005 0.052 Uiso 1 1 calc R U . . .
H54B H 0.257736 0.861153 -0.027128 0.052 Uiso 1 1 calc R U . . .
H54C H 0.313147 0.918468 -0.062537 0.052 Uiso 1 1 calc R U . . .
C55 C 0.29266(14) 1.1026(2) -0.02628(12) 0.0374(6) Uani 1 1 d . . . . .
H55A H 0.339212 1.095647 -0.039344 0.056 Uiso 1 1 calc R U . . .
H55B H 0.294813 1.154722 0.005934 0.056 Uiso 1 1 calc R U . . .
H55C H 0.257108 1.119622 -0.063692 0.056 Uiso 1 1 calc R U . . .
B1 B 0.29394(11) 0.85263(16) 0.12679(10) 0.0143(4) Uani 1 1 d . . . . .
H1 H 0.348(3) 0.616(4) 0.1398(14) 0.19(2) Uiso 1 1 d D . . . .

loop_
_atom_site_aniso_label
_atom_site_aniso_U_11
_atom_site_aniso_U_22
_atom_site_aniso_U_33
_atom_site_aniso_U_23
_atom_site_aniso_U_13
_atom_site_aniso_U_12
Sb1 0.01680(6) 0.01344(6) 0.02812(7) -0.00517(5) 0.00543(5) -0.00363(5)
Ga1 0.01343(10) 0.01211(9) 0.01281(9) -0.00158(8) 0.00176(7) -0.00082(7)
Cl1 0.0266(3) 0.0275(3) 0.0230(2) 0.0008(2) 0.0096(2) 0.0107(2)
O1 0.0176(7) 0.0136(6) 0.0261(7) -0.0038(6) -0.0039(6) 0.0008(5)
N1 0.0141(7) 0.0127(7) 0.0135(7) -0.0004(6) 0.0007(6) -0.0003(6)
N2 0.0131(7) 0.0144(7) 0.0122(7) -0.0009(6) 0.0016(6) -0.0025(6)
N3 0.0132(7) 0.0119(7) 0.0152(7) -0.0013(6) 0.0008(6) 0.0003(6)
N4 0.0137(7) 0.0151(7) 0.0145(7) -0.0015(6) 0.0008(6) 0.0007(6)
C1 0.0151(8) 0.0157(9) 0.0166(9) -0.0008(7) 0.0039(7) 0.0005(7)
C2 0.0160(9) 0.0154(9) 0.0197(9) -0.0019(7) 0.0012(7) -0.0051(7)
C3 0.0123(8) 0.0183(9) 0.0176(9) -0.0029(7) 0.0022(7) -0.0018(7)
C4 0.0229(10) 0.0162(9) 0.0228(10) 0.0017(8) -0.0009(8) -0.0036(8)
C5 0.0240(10) 0.0274(11) 0.0176(9) -0.0027(8) -0.0003(8) -0.0093(8)
C6 0.0149(9) 0.0125(8) 0.0150(9) 0.0000(7) -0.0005(7) -0.0013(7)
C7 0.0169(9) 0.0138(9) 0.0195(9) -0.0011(7) 0.0018(7) 0.0004(7)
C8 0.0160(9) 0.0221(10) 0.0242(10) -0.0005(8) -0.0038(8) 0.0033(8)
C9 0.0246(11) 0.0267(11) 0.0173(10) 0.0007(8) -0.0051(8) 0.0025(8)
C10 0.0239(10) 0.0252(10) 0.0146(9) 0.0010(8) 0.0015(8) -0.0007(8)
C11 0.0181(9) 0.0175(9) 0.0161(9) 0.0008(7) 0.0010(7) -0.0022(7)
C12 0.0149(9) 0.0236(10) 0.0215(10) -0.0008(8) 0.0015(8) 0.0032(8)
C13 0.0265(12) 0.0323(12) 0.0383(13) -0.0167(10) 0.0090(10) -0.0017(9)
C14 0.0181(10) 0.0308(12) 0.0338(12) -0.0020(10) 0.0048(9) 0.0001(9)
C15 0.0172(9) 0.0363(12) 0.0147(9) -0.0003(8) 0.0029(7) -0.0022(8)
C16 0.0295(12) 0.0555(16) 0.0238(11) 0.0042(11) 0.0072(9) -0.0134(12)
C17 0.0241(11) 0.0487(15) 0.0228(11) -0.0055(10) 0.0029(9) 0.0093(10)
C18 0.0163(9) 0.0174(9) 0.0139(8) -0.0017(7) 0.0027(7) -0.0040(7)
C19 0.0219(10) 0.0221(10) 0.0190(9) -0.0016(8) 0.0067(8) 0.0008(8)
C20 0.0254(11) 0.0318(12) 0.0228(10) 0.0015(9) 0.0112(9) -0.0017(9)
C21 0.0296(11) 0.0317(12) 0.0218(10) 0.0077(9) 0.0074(9) -0.0060(9)
C22 0.0239(11) 0.0251(11) 0.0250(11) 0.0076(8) 0.0017(9) -0.0009(8)
C23 0.0150(9) 0.0215(9) 0.0183(9) 0.0006(8) 0.0005(7) -0.0022(7)
C24 0.0299(12) 0.0306(12) 0.0281(12) 0.0041(9) 0.0166(10) 0.0087(9)
C25 0.0326(13) 0.0252(12) 0.0619(18) -0.0088(12) 0.0175(12) -0.0007(10)
C26 0.0339(13) 0.0393(14) 0.0334(13) -0.0113(11) 0.0019(10) 0.0142(11)
C27 0.0183(10) 0.0315(11) 0.0232(10) 0.0057(9) 0.0036(8) 0.0063(9)
C28 0.0193(11) 0.0689(19) 0.0326(13) 0.0125(13) 0.0011(10) 0.0087(12)
C29 0.0458(15) 0.0297(13) 0.0383(14) 0.0049(11) 0.0139(12) 0.0158(11)
C30 0.0193(9) 0.0161(9) 0.0151(9) -0.0046(7) -0.0003(7) -0.0006(7)
C31 0.0213(10) 0.0145(9) 0.0161(9) -0.0034(7) 0.0023(7) 0.0016(7)
C32 0.0119(8) 0.0136(8) 0.0158(9) -0.0010(7) -0.0012(7) -0.0014(7)
C33 0.0159(9) 0.0142(8) 0.0173(9) -0.0002(7) 0.0011(7) -0.0035(7)
C34 0.0216(10) 0.0179(9) 0.0212(10) 0.0052(8) -0.0007(8) 0.0009(7)
C35 0.0163(9) 0.0182(10) 0.0313(11) 0.0019(8) -0.0003(8) 0.0033(7)
C36 0.0153(9) 0.0196(9) 0.0216(10) -0.0018(8) 0.0034(7) -0.0004(7)
C37 0.0146(9) 0.0138(8) 0.0153(9) -0.0017(7) 0.0002(7) -0.0032(7)
C38 0.0198(9) 0.0177(9) 0.0192(9) 0.0039(8) 0.0038(8) -0.0018(7)
C39 0.0234(11) 0.0227(11) 0.0383(13) -0.0006(9) 0.0089(9) -0.0057(8)
C40 0.0302(12) 0.0444(14) 0.0218(11) 0.0100(10) 0.0056(9) -0.0029(10)
C41 0.0148(8) 0.0197(9) 0.0159(9) 0.0015(7) 0.0011(7) -0.0042(7)
C42 0.0244(10) 0.0197(10) 0.0255(10) 0.0044(8) 0.0027(8) -0.0032(8)
C43 0.0294(12) 0.0304(11) 0.0202(10) -0.0002(9) 0.0083(9) -0.0032(9)
C44 0.0158(9) 0.0113(8) 0.0184(9) -0.0014(7) 0.0003(7) 0.0006(7)
C45 0.0174(9) 0.0133(8) 0.0236(10) -0.0024(7) 0.0035(8) -0.0012(7)
C46 0.0149(9) 0.0191(10) 0.0360(12) -0.0054(9) 0.0017(8) 0.0006(8)
C47 0.0207(10) 0.0175(10) 0.0315(11) -0.0021(8) -0.0077(9) 0.0016(8)
C48 0.0260(11) 0.0204(10) 0.0195(10) 0.0015(8) -0.0040(8) -0.0019(8)
C49 0.0192(9) 0.0193(9) 0.0170(9) -0.0010(7) 0.0000(7) -0.0024(7)
C50 0.0213(10) 0.0219(10) 0.0269(11) -0.0007(8) 0.0106(8) 0.0005(8)
C51 0.0623(19) 0.0416(16) 0.0404(15) 0.0047(12) 0.0149(14) -0.0232(14)
C52 0.079(2) 0.0392(15) 0.0359(14) -0.0027(12) 0.0259(15) 0.0122(15)
C53 0.0195(10) 0.0429(13) 0.0167(9) 0.0047(9) 0.0036(8) -0.0009(9)
C54 0.0422(14) 0.0332(13) 0.0315(12) 0.0069(10) 0.0172(11) 0.0105(11)
C55 0.0427(15) 0.0473(15) 0.0251(12) -0.0087(11) 0.0138(11) -0.0219(12)
B1 0.0132(9) 0.0158(9) 0.0137(9) 0.0010(8) 0.0017(7) -0.0014(8)

loop_
_atom_type_symbol
_atom_type_description
_atom_type_scat_dispersion_real
_atom_type_scat_dispersion_imag
_atom_type_scat_source
C C 0.0033 0.0016 'International Tables Vol C Tables 4.2.6.8 and 6.1.1.4'
H H 0.0000 0.0000 'International Tables Vol C Tables 4.2.6.8 and 6.1.1.4'
B B 0.0013 0.0007 'International Tables Vol C Tables 4.2.6.8 and 6.1.1.4'
Cl Cl 0.1484 0.1585 'International Tables Vol C Tables 4.2.6.8 and 6.1.1.4'
Ga Ga 0.2307 1.6083 'International Tables Vol C Tables 4.2.6.8 and 6.1.1.4'
N N 0.0061 0.0033 'International Tables Vol C Tables 4.2.6.8 and 6.1.1.4'
O O 0.0106 0.0060 'International Tables Vol C Tables 4.2.6.8 and 6.1.1.4'
Sb Sb -0.5866 1.5461 'International Tables Vol C Tables 4.2.6.8 and 6.1.1.4'

loop_
_geom_angle_atom_site_label_1
_geom_angle_atom_site_label_2
_geom_angle_atom_site_label_3
_geom_angle
_geom_angle_site_symmetry_1
_geom_angle_site_symmetry_3
_geom_angle_publ_flag
O1 Sb1 Ga1 95.23(4) . . ?
N2 Ga1 N1 97.10(6) . . ?
N2 Ga1 Cl1 108.20(5) . . ?
N1 Ga1 Cl1 104.18(5) . . ?
N2 Ga1 Sb1 111.11(5) . . ?
N1 Ga1 Sb1 118.19(5) . . ?
Cl1 Ga1 Sb1 116.08(2) . . ?
B1 O1 Sb1 130.29(13) . . ?
C1 N1 C6 120.10(15) . . ?
C1 N1 Ga1 119.69(13) . . ?
C6 N1 Ga1 119.98(12) . . ?
C3 N2 C18 120.81(15) . . ?
C3 N2 Ga1 120.20(13) . . ?
C18 N2 Ga1 118.90(12) . . ?
C30 N3 C32 121.62(15) . . ?
C30 N3 B1 108.18(15) . . ?
C32 N3 B1 129.88(16) . . ?
C31 N4 C44 121.44(15) . . ?
C31 N4 B1 108.64(15) . . ?
C44 N4 B1 129.05(15) . . ?
N1 C1 C2 123.98(17) . . ?
N1 C1 C4 120.47(17) . . ?
C2 C1 C4 115.55(17) . . ?
C3 C2 C1 128.92(18) . . ?
N2 C3 C2 123.06(17) . . ?
N2 C3 C5 119.34(17) . . ?
C2 C3 C5 117.60(17) . . ?
C11 C6 C7 121.35(17) . . ?
C11 C6 N1 120.38(16) . . ?
C7 C6 N1 118.27(16) . . ?
C8 C7 C6 118.09(18) . . ?
C8 C7 C12 119.78(18) . . ?
C6 C7 C12 122.02(17) . . ?
C9 C8 C7 121.01(19) . . ?
C10 C9 C8 120.12(19) . . ?
C9 C10 C11 121.50(19) . . ?
C10 C11 C6 117.89(18) . . ?
C10 C11 C15 117.96(18) . . ?
C6 C11 C15 124.14(17) . . ?
C7 C12 C13 110.09(17) . . ?
C7 C12 C14 113.52(17) . . ?
C13 C12 C14 110.02(17) . . ?
C11 C15 C17 111.07(18) . . ?
C11 C15 C16 111.17(19) . . ?
C17 C15 C16 109.78(19) . . ?
C23 C18 C19 121.15(18) . . ?
C23 C18 N2 120.36(17) . . ?
C19 C18 N2 118.35(17) . . ?
C20 C19 C18 118.18(19) . . ?
C20 C19 C24 118.81(18) . . ?
C18 C19 C24 123.01(18) . . ?
C21 C20 C19 121.3(2) . . ?
C22 C21 C20 119.8(2) . . ?
C21 C22 C23 121.3(2) . . ?
C22 C23 C18 118.23(19) . . ?
C22 C23 C27 119.00(19) . . ?
C18 C23 C27 122.73(18) . . ?
C19 C24 C25 111.5(2) . . ?
C19 C24 C26 111.6(2) . . ?
C25 C24 C26 109.80(18) . . ?
C23 C27 C28 110.27(18) . . ?
C23 C27 C29 111.57(19) . . ?
C28 C27 C29 111.0(2) . . ?
C31 C30 N3 109.78(16) . . ?
C30 C31 N4 109.21(16) . . ?
C33 C32 C37 121.90(17) . . ?
C33 C32 N3 118.99(17) . . ?
C37 C32 N3 119.08(16) . . ?
C34 C33 C32 118.10(18) . . ?
C34 C33 C38 121.08(17) . . ?
C32 C33 C38 120.69(17) . . ?
C35 C34 C33 120.73(18) . . ?
C34 C35 C36 120.56(19) . . ?
C35 C36 C37 120.85(18) . . ?
C36 C37 C32 117.83(17) . . ?
C36 C37 C41 121.12(17) . . ?
C32 C37 C41 121.04(17) . . ?
C33 C38 C40 113.84(17) . . ?
C33 C38 C39 109.63(17) . . ?
C40 C38 C39 109.68(17) . . ?
C37 C41 C43 113.58(17) . . ?
C37 C41 C42 112.16(16) . . ?
C43 C41 C42 109.86(17) . . ?
C45 C44 C49 121.32(18) . . ?
C45 C44 N4 119.90(17) . . ?
C49 C44 N4 118.78(17) . . ?
C46 C45 C44 118.17(19) . . ?
C46 C45 C50 120.09(18) . . ?
C44 C45 C50 121.73(18) . . ?
C47 C46 C45 121.2(2) . . ?
C46 C47 C48 119.98(19) . . ?
C47 C48 C49 121.2(2) . . ?
C48 C49 C44 118.09(19) . . ?
C48 C49 C53 119.77(18) . . ?
C44 C49 C53 122.14(18) . . ?
C45 C50 C52 112.92(19) . . ?
C45 C50 C51 110.51(19) . . ?
C52 C50 C51 110.9(2) . . ?
C54 C53 C49 111.16(19) . . ?
C54 C53 C55 110.54(18) . . ?
C49 C53 C55 111.6(2) . . ?
O1 B1 N4 124.60(17) . . ?
O1 B1 N3 131.22(18) . . ?
N4 B1 N3 104.19(16) . . ?

loop_
_geom_bond_atom_site_label_1
_geom_bond_atom_site_label_2
_geom_bond_distance
_geom_bond_site_symmetry_2
_geom_bond_publ_flag
Sb1 O1 1.9929(14) . ?
Sb1 Ga1 2.6181(4) . ?
Ga1 N2 1.9378(15) . ?
Ga1 N1 1.9530(16) . ?
Ga1 Cl1 2.2032(6) . ?
O1 B1 1.350(2) . ?
N1 C1 1.334(2) . ?
N1 C6 1.451(2) . ?
N2 C3 1.337(2) . ?
N2 C18 1.444(2) . ?
N3 C30 1.405(2) . ?
N3 C32 1.432(2) . ?
N3 B1 1.451(3) . ?
N4 C31 1.406(2) . ?
N4 C44 1.433(2) . ?
N4 B1 1.447(3) . ?
C1 C2 1.407(3) . ?
C1 C4 1.508(3) . ?
C2 C3 1.394(3) . ?
C3 C5 1.512(3) . ?
C6 C11 1.404(3) . ?
C6 C7 1.415(3) . ?
C7 C8 1.398(3) . ?
C7 C12 1.523(3) . ?
C8 C9 1.382(3) . ?
C9 C10 1.379(3) . ?
C10 C11 1.398(3) . ?
C11 C15 1.522(3) . ?
C12 C13 1.528(3) . ?
C12 C14 1.532(3) . ?
C15 C17 1.532(3) . ?
C15 C16 1.540(3) . ?
C18 C23 1.401(3) . ?
C18 C19 1.411(3) . ?
C19 C20 1.392(3) . ?
C19 C24 1.522(3) . ?
C20 C21 1.382(3) . ?
C21 C22 1.381(3) . ?
C22 C23 1.396(3) . ?
C23 C27 1.520(3) . ?
C24 C25 1.532(3) . ?
C24 C26 1.534(3) . ?
C27 C28 1.533(3) . ?
C27 C29 1.534(3) . ?
C30 C31 1.348(3) . ?
C32 C33 1.403(3) . ?
C32 C37 1.409(3) . ?
C33 C34 1.399(3) . ?
C33 C38 1.522(3) . ?
C34 C35 1.381(3) . ?
C35 C36 1.390(3) . ?
C36 C37 1.395(3) . ?
C37 C41 1.523(3) . ?
C38 C40 1.532(3) . ?
C38 C39 1.534(3) . ?
C41 C43 1.531(3) . ?
C41 C42 1.539(3) . ?
C44 C45 1.403(3) . ?
C44 C49 1.408(3) . ?
C45 C46 1.395(3) . ?
C45 C50 1.519(3) . ?
C46 C47 1.380(3) . ?
C47 C48 1.381(3) . ?
C48 C49 1.395(3) . ?
C49 C53 1.523(3) . ?
C50 C52 1.523(3) . ?
C50 C51 1.526(3) . ?
C53 C54 1.521(3) . ?
C53 C55 1.533(3) . ?
